data_1546691
loop_
_publ_author_name
'Tomura, Masaaki'

_publ_section_title
;
 2-Sulfanylidene-1,3-dithiolo[4,5-<i>b</i>]pyrazine-5,6-dicarbonitrile
;
_journal_coeditor_code WM4053
_journal_issue 7
_journal_name_full IUCrData
_journal_page_first x171023
_journal_paper_doi 10.1107/S2414314617010239
_journal_volume 2
_journal_year 2017
_chemical_formula_iupac 'C7 N4 S3'
_chemical_formula_moiety 'C7 N4 S3'
_chemical_formula_sum 'C7 N4 S3'
_chemical_formula_weight 236.29
_chemical_name_systematic
;
2-Sulfanylidene-1,3-dithiolo[4,5-<i>b</i>]pyrazine-5,6-dicarbonitrile
;
_space_group_crystal_system orthorhombic
_space_group_IT_number 19
_space_group_name_Hall 'P 2ac 2ab'
_space_group_name_H-M_alt 'P 21 21 21'
_symmetry_space_group_name_Hall 'P 2ac 2ab'
_symmetry_space_group_name_H-M 'P 21 21 21'
_atom_sites_solution_primary direct
_atom_sites_solution_secondary difmap
_cell_angle_alpha 90
_cell_angle_beta 90
_cell_angle_gamma 90
_cell_formula_units_Z 4
_cell_length_a 6.1657(15)
_cell_length_b 7.0875(19)
_cell_length_c 20.883(6)
_cell_measurement_reflns_used 3015
_cell_measurement_temperature 173(2)
_cell_measurement_theta_max 30.7
_cell_measurement_theta_min 2.0
_cell_volume 912.6(4)
_computing_cell_refinement
;
CrystalClear (Rigaku/MSC, 2006)
;
_computing_data_collection
;
CrystalClear (Rigaku/MSC, 2006)
;
_computing_data_reduction
;
CrystalClear (Rigaku/MSC, 2006)
;
_computing_molecular_graphics
;
PLATON (Spek, 2009) and Mercury (Macrae <i>et al.</i>,  2008)
;
_computing_publication_material
;
SHELXL2016 (Sheldrick, 2015)
;
_computing_structure_refinement
;
SHELXL2016 (Sheldrick, 2015)
;
_computing_structure_solution
;
SIR2014 (Burla <i>et al.</i>,  2015)
;
_diffrn_ambient_temperature 173(2)
_diffrn_detector_area_resol_mean 14.7059
_diffrn_measured_fraction_theta_full 0.999
_diffrn_measured_fraction_theta_max 0.924
_diffrn_measurement_device_type 'Rigaku/MSC Mercury CCD'
_diffrn_measurement_method '\f & \w scans'
_diffrn_radiation_monochromator 'Graphite Monochromator'
_diffrn_radiation_type MoK\a
_diffrn_radiation_wavelength 0.71073
_diffrn_reflns_av_R_equivalents 0.0307
_diffrn_reflns_limit_h_max 6
_diffrn_reflns_limit_h_min -8
_diffrn_reflns_limit_k_max 8
_diffrn_reflns_limit_k_min -9
_diffrn_reflns_limit_l_max 28
_diffrn_reflns_limit_l_min -23
_diffrn_reflns_number 8289
_diffrn_reflns_theta_full 25.000
_diffrn_reflns_theta_max 30.819
_diffrn_reflns_theta_min 1.950
_exptl_absorpt_coefficient_mu 0.769
_exptl_absorpt_correction_T_max 1.0000
_exptl_absorpt_correction_T_min 0.8249
_exptl_absorpt_correction_type multi-scan
_exptl_absorpt_process_details
;
(ABSCOR; Higashi, 1995)
;
_exptl_crystal_colour Orange
_exptl_crystal_density_diffrn 1.720
_exptl_crystal_density_method 'not measured'
_exptl_crystal_description Prism
_exptl_crystal_F_000 472
_exptl_crystal_size_max 0.300
_exptl_crystal_size_mid 0.300
_exptl_crystal_size_min 0.050
_refine_diff_density_max 0.285
_refine_diff_density_min -0.346
_refine_ls_abs_structure_details
;
Flack <i>x</i> determined using 803 quotients [(I+)-(I-)]/[(I+)+(I-)]
(Parsons <i>et al.</i>,  2013)
;
_refine_ls_abs_structure_Flack 0.07(4)
_refine_ls_extinction_method none
_refine_ls_goodness_of_fit_ref 1.114
_refine_ls_hydrogen_treatment undef
_refine_ls_matrix_type full
_refine_ls_number_parameters 127
_refine_ls_number_reflns 2561
_refine_ls_number_restraints 0
_refine_ls_restrained_S_all 1.114
_refine_ls_R_factor_all 0.0463
_refine_ls_R_factor_gt 0.0406
_refine_ls_shift/su_max 0.000
_refine_ls_shift/su_mean 0.000
_refine_ls_structure_factor_coef Fsqd
_refine_ls_weighting_details 'w=1/[\s^2^(Fo^2^)+(0.0486P)^2^+0.1364P] where P=(Fo^2^+2Fc^2^)/3'
_refine_ls_weighting_scheme calc
_refine_ls_wR_factor_gt 0.0975
_refine_ls_wR_factor_ref 0.1030
_reflns_number_gt 2314
_reflns_number_total 2561
_reflns_threshold_expression 'I > 2\s(I)'
_cod_data_source_file wm4053sup1.cif
_cod_data_source_block I
_cod_database_code 1546691
_cod_database_fobs_code 1546691
_shelx_space_group_comment
;
The symmetry employed for this shelxl refinement is uniquely defined
by the following loop, which should always be used as a source of
symmetry information in preference to the above space-group names.
They are only intended as comments.
;
_shelx_estimated_absorpt_t_min 0.802
_shelx_estimated_absorpt_t_max 0.963

loop_
_space_group_symop_operation_xyz
'x, y, z'
'-x+1/2, -y, z+1/2'
'x+1/2, -y+1/2, -z'
'-x, y+1/2, -z+1/2'

loop_
_atom_site_type_symbol
_atom_site_label
_atom_site_fract_x
_atom_site_fract_y
_atom_site_fract_z
_atom_site_U_iso_or_equiv
_atom_site_adp_type
_atom_site_calc_flag
_atom_site_occupancy
S S1 -0.17153(16) 0.55587(14) -0.06252(4) 0.0479(3) Uani d 1
S S2 -0.21351(14) 0.62442(14) 0.07652(4) 0.0434(2) Uani d 1
S S3 0.17499(14) 0.43326(12) 0.02606(4) 0.0410(2) Uani d 1
N N1 -0.0522(4) 0.5875(4) 0.19453(13) 0.0339(6) Uani d 1
N N2 0.3228(4) 0.4055(4) 0.14587(13) 0.0334(6) Uani d 1
N N3 0.0894(5) 0.6018(5) 0.35380(15) 0.0451(7) Uani d 1
N N4 0.6025(5) 0.3496(4) 0.28648(16) 0.0445(7) Uani d 1
C C1 -0.0756(6) 0.5386(5) 0.00956(17) 0.0394(7) Uani d 1
C C2 -0.0230(5) 0.5554(5) 0.13276(16) 0.0338(6) Uani d 1
C C3 0.1080(5) 0.5255(4) 0.23255(15) 0.0309(6) Uani d 1
C C4 0.2925(5) 0.4362(4) 0.20854(15) 0.0318(6) Uani d 1
C C5 0.1642(5) 0.4634(4) 0.10837(15) 0.0314(6) Uani d 1
C C6 0.0915(5) 0.5664(5) 0.30048(17) 0.0359(7) Uani d 1
C C7 0.4656(5) 0.3844(5) 0.25174(16) 0.0344(7) Uani d 1

loop_
_atom_site_aniso_label
_atom_site_aniso_U_11
_atom_site_aniso_U_22
_atom_site_aniso_U_33
_atom_site_aniso_U_12
_atom_site_aniso_U_13
_atom_site_aniso_U_23
S1 0.0596(6) 0.0427(5) 0.0414(5) -0.0048(5) -0.0122(4) 0.0016(4)
S2 0.0366(4) 0.0517(5) 0.0420(5) 0.0053(4) -0.0011(3) 0.0079(4)
S3 0.0506(5) 0.0391(4) 0.0334(4) 0.0080(4) 0.0024(3) -0.0008(4)
N1 0.0301(12) 0.0343(14) 0.0373(15) 0.0020(11) 0.0040(10) 0.0041(12)
N2 0.0384(12) 0.0283(13) 0.0336(14) 0.0020(11) 0.0032(11) -0.0004(11)
N3 0.0508(15) 0.0473(18) 0.0374(17) 0.0067(14) 0.0070(13) -0.0006(14)
N4 0.0460(15) 0.0421(18) 0.0456(18) 0.0097(13) -0.0026(13) -0.0061(14)
C1 0.0476(17) 0.0293(17) 0.0413(19) -0.0061(14) -0.0025(14) 0.0033(14)
C2 0.0352(14) 0.0302(15) 0.0361(17) -0.0020(12) 0.0029(12) 0.0062(13)
C3 0.0323(13) 0.0273(16) 0.0330(16) 0.0001(11) 0.0046(11) 0.0042(12)
C4 0.0334(13) 0.0263(14) 0.0356(16) 0.0004(12) 0.0052(12) 0.0039(12)
C5 0.0341(14) 0.0263(14) 0.0337(16) 0.0005(12) 0.0037(12) 0.0017(12)
C6 0.0349(14) 0.0333(16) 0.0395(19) 0.0041(13) 0.0061(12) 0.0042(14)
C7 0.0345(15) 0.0311(16) 0.0376(17) 0.0036(13) 0.0041(13) -0.0022(14)

loop_
_atom_type_symbol
_atom_type_description
_atom_type_scat_dispersion_real
_atom_type_scat_dispersion_imag
_atom_type_scat_source
C C 0.0033 0.0016 'International Tables Vol C Tables 4.2.6.8 and 6.1.1.4'
N N 0.0061 0.0033 'International Tables Vol C Tables 4.2.6.8 and 6.1.1.4'
S S 0.1246 0.1234 'International Tables Vol C Tables 4.2.6.8 and 6.1.1.4'

loop_
_geom_angle_atom_site_label_1
_geom_angle_atom_site_label_2
_geom_angle_atom_site_label_3
_geom_angle
C2 S2 C1 96.57(17)
C5 S3 C1 96.24(16)
C2 N1 C3 114.9(3)
C5 N2 C4 115.2(3)
S1 C1 S2 122.6(2)
S1 C1 S3 122.5(2)
S2 C1 S3 114.9(2)
N1 C2 C5 122.6(3)
N1 C2 S2 121.4(2)
C5 C2 S2 116.0(2)
N1 C3 C4 122.4(3)
N1 C3 C6 117.5(3)
C4 C3 C6 120.0(3)
N2 C4 C3 122.6(3)
N2 C4 C7 117.7(3)
C3 C4 C7 119.6(3)
N2 C5 C2 122.2(3)
N2 C5 S3 121.5(2)
C2 C5 S3 116.3(2)
N3 C6 C3 176.4(4)
N4 C7 C4 177.7(4)

loop_
_geom_bond_atom_site_label_1
_geom_bond_atom_site_label_2
_geom_bond_distance
S1 C1 1.622(4)
S2 C2 1.732(3)
S2 C1 1.746(4)
S3 C5 1.733(3)
S3 C1 1.750(4)
N1 C2 1.322(4)
N1 C3 1.341(4)
N2 C5 1.319(4)
N2 C4 1.340(4)
N3 C6 1.141(4)
N4 C7 1.140(4)
C2 C5 1.420(4)
C3 C4 1.395(4)
C3 C6 1.452(5)
C4 C7 1.445(4)

loop_
_geom_contact_atom_site_label_1
_geom_contact_atom_site_label_2
_geom_contact_distance
_geom_contact_site_symmetry_2
_geom_contact_publ_flag
S1 N4 3.251(4) 2_564 yes
S1 N3 3.308(3) 2_464 yes

loop_
_geom_torsion_atom_site_label_1
_geom_torsion_atom_site_label_2
_geom_torsion_atom_site_label_3
_geom_torsion_atom_site_label_4
_geom_torsion
C2 S2 C1 S1 179.2(2)
C2 S2 C1 S3 -1.0(2)
C5 S3 C1 S1 -179.3(2)
C5 S3 C1 S2 1.0(2)
C3 N1 C2 C5 -0.4(5)
C3 N1 C2 S2 179.7(2)
C1 S2 C2 N1 -179.4(3)
C1 S2 C2 C5 0.7(3)
C2 N1 C3 C4 0.8(4)
C2 N1 C3 C6 176.4(3)
C5 N2 C4 C3 -0.9(4)
C5 N2 C4 C7 -177.0(3)
N1 C3 C4 N2 -0.2(5)
C6 C3 C4 N2 -175.7(3)
N1 C3 C4 C7 175.8(3)
C6 C3 C4 C7 0.3(4)
C4 N2 C5 C2 1.3(4)
C4 N2 C5 S3 -179.4(2)
N1 C2 C5 N2 -0.7(5)
S2 C2 C5 N2 179.2(2)
N1 C2 C5 S3 -180.0(3)
S2 C2 C5 S3 -0.1(3)
C1 S3 C5 N2 -179.8(3)
C1 S3 C5 C2 -0.6(3)
